data_1546212
loop_
_publ_author_name
'Tooriyama, Shino'
'Mimori, Yuji'
'Wu, Yuqiu'
'Kogure, Noriyuki'
'Kitajima, Mariko'
'Takayama, Hiromitsu'

_publ_section_title
;
 Asymmetric Total Synthesis of Pentacyclic Indole Alkaloid Andranginine
 and Absolute Configuration of Natural Product Isolated from Kopsia
 arborea.
;
_journal_issue 10
_journal_name_full 'Organic letters'
_journal_page_first 2722
_journal_page_last 2725
_journal_paper_doi 10.1021/acs.orglett.7b01076
_journal_volume 19
_journal_year 2017
_chemical_absolute_configuration 'CHOOSE rm ad rmad syn or unk'
_chemical_formula_moiety 'C21 H23 N3 O3'
_chemical_formula_sum 'C21 H23 N3 O3'
_chemical_formula_weight 365.43
_space_group_crystal_system monoclinic
_space_group_IT_number 4
_space_group_name_Hall 'P 2yb'
_space_group_name_H-M_alt 'P 1 21 1'
_symmetry_space_group_name_Hall 'P 2yb'
_symmetry_space_group_name_H-M 'P 1 21 1'
_atom_sites_solution_hydrogens geom
_atom_sites_solution_primary direct
_atom_sites_solution_secondary difmap
_cell_angle_alpha 90.0000
_cell_angle_beta 90.9524(18)
_cell_angle_gamma 90.0000
_cell_formula_units_Z 2
_cell_length_a 8.0393(2)
_cell_length_b 8.6325(3)
_cell_length_c 13.2604(4)
_cell_measurement_reflns_used 4215
_cell_measurement_temperature 93
_cell_measurement_theta_max 68.16
_cell_measurement_theta_min 3.34
_cell_volume 920.13(5)
_computing_cell_refinement 'RAPID AUTO'
_computing_data_collection 'RAPID AUTO (Rigaku, ????)'
_computing_data_reduction 'RAPID AUTO'
_computing_molecular_graphics 'CrystalStructure 4.2.2'
_computing_publication_material 'CrystalStructure 4.2.2 (Rigaku, 2016)'
_computing_structure_refinement 'SHELXL97 (Sheldrick, 2008)'
_computing_structure_solution 'Il Milione (Burla, et al., 2007)'
_diffrn_ambient_temperature 93
_diffrn_detector_area_resol_mean 10.000
_diffrn_measured_fraction_theta_full 0.998
_diffrn_measured_fraction_theta_max 0.998
_diffrn_measurement_device_type 'Rigaku R-AXIS RAPID'
_diffrn_measurement_method \w
_diffrn_radiation_type 'Cu K\a'
_diffrn_radiation_wavelength 1.54187
_diffrn_reflns_av_R_equivalents 0.0399
_diffrn_reflns_Laue_measured_fraction_full 0.000
_diffrn_reflns_Laue_measured_fraction_max 0.000
_diffrn_reflns_limit_h_max 9
_diffrn_reflns_limit_h_min -9
_diffrn_reflns_limit_k_max 10
_diffrn_reflns_limit_k_min -10
_diffrn_reflns_limit_l_max 15
_diffrn_reflns_limit_l_min -15
_diffrn_reflns_number 9942
_diffrn_reflns_point_group_measured_fraction_full 0.000
_diffrn_reflns_point_group_measured_fraction_max 0.000
_diffrn_reflns_theta_full 68.200
_diffrn_reflns_theta_max 68.200
_diffrn_reflns_theta_min 3.333
_diffrn_standards_number 0
_exptl_absorpt_coefficient_mu 0.726
_exptl_absorpt_correction_T_max 0.978
_exptl_absorpt_correction_T_min 0.790
_exptl_absorpt_correction_type multi-scan
_exptl_absorpt_process_details 'ABSCOR (Rigaku, 1995)'
_exptl_crystal_colour brown
_exptl_crystal_density_diffrn 1.319
_exptl_crystal_density_method 'not measured'
_exptl_crystal_description platelet
_exptl_crystal_F_000 388.00
_exptl_crystal_size_max 0.150
_exptl_crystal_size_mid 0.150
_exptl_crystal_size_min 0.030
_refine_diff_density_max 0.18
_refine_diff_density_min -0.19
_refine_ls_abs_structure_details 'Flack, H. D. (1983), Acta Cryst. A39, 876-881.  1396 Friedel Pairs'
_refine_ls_abs_structure_Flack -0.0(3)
_refine_ls_extinction_method none
_refine_ls_goodness_of_fit_ref 1.056
_refine_ls_hydrogen_treatment constr
_refine_ls_number_parameters 244
_refine_ls_number_reflns 3194
_refine_ls_number_restraints 1
_refine_ls_R_factor_all 0.0671
_refine_ls_R_factor_gt 0.0441
_refine_ls_shift/su_max 0.001
_refine_ls_structure_factor_coef Fsqd
_refine_ls_weighting_details 'w = 1/[\s^2^(Fo^2^)+(0.0689P)^2^+0.0042P] where P=(Fo^2^+2Fc^2^)/3'
_refine_ls_weighting_scheme calc
_refine_ls_wR_factor_gt 0.1090
_refine_ls_wR_factor_ref 0.1316
_reflns_number_gt 2283
_reflns_number_total 3194
_reflns_threshold_expression F^2^>2.0\s(F^2^)
_cod_data_source_file ol7b01076_si_003.cif
_cod_data_source_block 170228kogure2
_cod_original_cell_volume 920.14(5)
_cod_database_code 1546212

loop_
_space_group_symop_id
_space_group_symop_operation_xyz
1 +X,+Y,+Z
2 -X,1/2+Y,-Z

loop_
_atom_site_label
_atom_site_type_symbol
_atom_site_fract_x
_atom_site_fract_y
_atom_site_fract_z
_atom_site_U_iso_or_equiv
_atom_site_adp_type
_atom_site_occupancy
_atom_site_symmetry_multiplicity
_atom_site_calc_flag
_atom_site_refinement_flags
O1 O 0.8227(3) 0.9330(3) 0.52732(17) 0.0637(6) Uani 1 1 d .
O2 O 0.5332(3) 1.1512(3) 0.30953(16) 0.0561(6) Uani 1 1 d .
O3 O 0.3410(2) 1.1263(3) 0.18778(15) 0.0556(6) Uani 1 1 d .
N1 N 0.7019(3) 0.8548(3) 0.37997(19) 0.0506(6) Uani 1 1 d .
N2 N 0.2677(3) 0.7265(3) 0.23874(18) 0.0471(6) Uani 1 1 d .
N3 N 0.1445(3) 0.6483(3) 0.28781(18) 0.0492(6) Uani 1 1 d .
H3 H 0.1453 0.6420 0.3540 0.059 Uiso 1 1 calc R
C1 C 0.8133(4) 0.9427(4) 0.4341(3) 0.0529(8) Uani 1 1 d .
C2 C 0.9262(4) 1.0411(4) 0.3777(3) 0.0622(9) Uani 1 1 d .
H2 H 1.0043 1.1033 0.4139 0.075 Uiso 1 1 calc R
C3 C 0.9239(4) 1.0470(4) 0.2777(3) 0.0624(9) Uani 1 1 d .
H3A H 1.0076 1.1044 0.2445 0.075 Uiso 1 1 calc R
C4 C 0.7985(4) 0.9690(4) 0.2180(2) 0.0539(8) Uani 1 1 d .
C5 C 0.7727(4) 1.0024(4) 0.1205(3) 0.0649(9) Uani 1 1 d .
H5 H 0.8522 1.0658 0.0880 0.078 Uiso 1 1 calc R
C6 C 0.6264(4) 0.9460(5) 0.0592(3) 0.0659(9) Uani 1 1 d .
H6A H 0.6673 0.8776 0.0050 0.079 Uiso 1 1 calc R
H6B H 0.5718 1.0363 0.0265 0.079 Uiso 1 1 calc R
C7 C 0.4964(4) 0.8577(4) 0.1194(2) 0.0558(8) Uani 1 1 d .
H7A H 0.5170 0.7451 0.1126 0.067 Uiso 1 1 calc R
H7B H 0.3846 0.8797 0.0904 0.067 Uiso 1 1 calc R
C8 C 0.4984(4) 0.9005(3) 0.2317(2) 0.0451(7) Uani 1 1 d .
C9 C 0.6799(3) 0.8620(4) 0.2704(2) 0.0482(7) Uani 1 1 d .
H9 H 0.7050 0.7556 0.2449 0.058 Uiso 1 1 calc R
C10 C 0.3626(4) 0.8155(4) 0.2899(2) 0.0485(7) Uani 1 1 d .
C11 C 0.3431(4) 0.8547(4) 0.3999(2) 0.0566(8) Uani 1 1 d .
H11A H 0.2254 0.8387 0.4180 0.068 Uiso 1 1 calc R
H11B H 0.3686 0.9660 0.4095 0.068 Uiso 1 1 calc R
C12 C 0.4528(4) 0.7609(5) 0.4723(2) 0.0689(11) Uani 1 1 d .
H12A H 0.4679 0.8196 0.5359 0.083 Uiso 1 1 calc R
H12B H 0.3956 0.6626 0.4885 0.083 Uiso 1 1 calc R
C13 C 0.6212(4) 0.7245(4) 0.4300(2) 0.0620(9) Uani 1 1 d .
H13A H 0.6949 0.6878 0.4856 0.074 Uiso 1 1 calc R
H13B H 0.6088 0.6386 0.3809 0.074 Uiso 1 1 calc R
C14 C 0.4641(3) 1.0728(4) 0.2477(2) 0.0471(7) Uani 1 1 d .
C15 C 0.2934(4) 1.2841(4) 0.2089(3) 0.0611(9) Uani 1 1 d .
H15A H 0.3894 1.3525 0.2000 0.073 Uiso 1 1 calc R
H15B H 0.2551 1.2916 0.2785 0.073 Uiso 1 1 calc R
H15C H 0.2034 1.3153 0.1624 0.073 Uiso 1 1 calc R
C16 C 0.0183(3) 0.5793(3) 0.2306(2) 0.0473(7) Uani 1 1 d .
C17 C -0.0047(4) 0.6108(4) 0.1284(2) 0.0531(8) Uani 1 1 d .
H17 H 0.0684 0.6794 0.0949 0.064 Uiso 1 1 calc R
C18 C -0.1350(4) 0.5414(5) 0.0760(3) 0.0631(9) Uani 1 1 d .
H18 H -0.1506 0.5628 0.0063 0.076 Uiso 1 1 calc R
C19 C -0.2410(4) 0.4430(5) 0.1228(3) 0.0659(10) Uani 1 1 d .
H19 H -0.3289 0.3951 0.0855 0.079 Uiso 1 1 calc R
C20 C -0.2204(4) 0.4130(4) 0.2245(3) 0.0607(9) Uani 1 1 d .
H20 H -0.2964 0.3467 0.2576 0.073 Uiso 1 1 calc R
C21 C -0.0894(4) 0.4791(4) 0.2786(2) 0.0511(8) Uani 1 1 d .
H21 H -0.0737 0.4559 0.3481 0.061 Uiso 1 1 calc R

loop_
_atom_site_aniso_label
_atom_site_aniso_U_11
_atom_site_aniso_U_22
_atom_site_aniso_U_33
_atom_site_aniso_U_23
_atom_site_aniso_U_13
_atom_site_aniso_U_12
O1 0.0572(13) 0.0760(16) 0.0570(14) 0.0006(12) -0.0259(11) -0.0019(12)
O2 0.0568(12) 0.0549(13) 0.0562(13) -0.0019(11) -0.0110(10) -0.0014(11)
O3 0.0499(11) 0.0582(14) 0.0584(13) 0.0061(11) -0.0105(9) 0.0002(10)
N1 0.0416(13) 0.0572(16) 0.0525(15) 0.0039(13) -0.0140(11) -0.0055(12)
N2 0.0420(13) 0.0496(14) 0.0493(14) -0.0006(12) -0.0126(11) -0.0029(12)
N3 0.0442(13) 0.0562(15) 0.0469(14) 0.0006(12) -0.0106(11) -0.0112(12)
C1 0.0422(16) 0.0567(19) 0.059(2) -0.0016(16) -0.0214(14) 0.0024(15)
C2 0.0387(16) 0.067(2) 0.080(3) -0.0010(19) -0.0183(16) -0.0042(15)
C3 0.0407(17) 0.070(2) 0.076(3) 0.0014(18) -0.0034(16) -0.0087(16)
C4 0.0431(16) 0.057(2) 0.061(2) 0.0022(17) -0.0023(14) 0.0013(15)
C5 0.0572(19) 0.075(3) 0.063(2) 0.0065(19) 0.0076(16) -0.0090(18)
C6 0.066(2) 0.083(2) 0.0484(19) 0.0014(18) 0.0008(16) -0.0059(19)
C7 0.0600(18) 0.064(2) 0.0434(17) -0.0028(16) -0.0107(15) -0.0027(16)
C8 0.0423(15) 0.0494(18) 0.0433(16) 0.0006(13) -0.0095(12) -0.0019(13)
C9 0.0444(16) 0.0517(18) 0.0481(17) -0.0022(14) -0.0057(13) 0.0036(14)
C10 0.0451(16) 0.0547(18) 0.0453(17) -0.0001(14) -0.0142(13) -0.0034(14)
C11 0.0578(18) 0.064(2) 0.0481(18) 0.0015(16) -0.0091(15) -0.0141(16)
C12 0.070(2) 0.086(3) 0.050(2) 0.0132(18) -0.0189(16) -0.024(2)
C13 0.065(2) 0.061(2) 0.059(2) 0.0112(17) -0.0223(16) -0.0112(18)
C14 0.0371(14) 0.0546(18) 0.0494(18) 0.0063(15) -0.0098(14) -0.0036(13)
C15 0.0532(19) 0.057(2) 0.072(2) 0.0099(18) -0.0045(16) 0.0078(16)
C16 0.0380(14) 0.0455(17) 0.0579(19) -0.0038(14) -0.0134(13) -0.0023(13)
C17 0.0464(16) 0.061(2) 0.0513(19) 0.0018(16) -0.0123(14) -0.0058(15)
C18 0.0580(19) 0.081(2) 0.050(2) -0.0023(17) -0.0195(16) -0.0063(18)
C19 0.0515(18) 0.079(2) 0.067(2) -0.0030(19) -0.0201(16) -0.0188(18)
C20 0.0540(18) 0.062(2) 0.066(2) 0.0015(17) -0.0138(17) -0.0090(16)
C21 0.0466(16) 0.0487(18) 0.0575(19) 0.0027(15) -0.0163(14) -0.0037(14)

loop_
_atom_type_symbol
_atom_type_description
_atom_type_scat_dispersion_real
_atom_type_scat_dispersion_imag
_atom_type_scat_source
C C 0.0181 0.0091
;
International Tables for Crystallography
(Vol. C, Tables 4.2.6.8 and 6.1.1.4)
;
H H 0.0000 0.0000
;
International Tables for Crystallography
(Vol. C, Table 6.1.1.4)
;
O O 0.0492 0.0322
;
International Tables for Crystallography
(Vol. C, Tables 4.2.6.8 and 6.1.1.4)
;
N N 0.0311 0.0180
;
International Tables for Crystallography
(Vol. C, Tables 4.2.6.8 and 6.1.1.4)
;

loop_
_geom_angle_atom_site_label_1
_geom_angle_atom_site_label_2
_geom_angle_atom_site_label_3
_geom_angle
C14 O3 C15 113.9(2)
C1 N1 C13 118.7(2)
C1 N1 C9 124.4(3)
C13 N1 C9 115.8(2)
C10 N2 N3 118.4(2)
N2 N3 C16 118.6(2)
N2 N3 H3 120.7
C16 N3 H3 120.7
O1 C1 N1 121.0(3)
O1 C1 C2 121.5(3)
N1 C1 C2 117.4(3)
C3 C2 C1 122.4(3)
C3 C2 H2 118.8
C1 C2 H2 118.8
C2 C3 C4 122.0(3)
C2 C3 H3A 119.0
C4 C3 H3A 119.0
C5 C4 C3 121.8(3)
C5 C4 C9 119.3(3)
C3 C4 C9 118.5(3)
C4 C5 C6 124.2(3)
C4 C5 H5 117.9
C6 C5 H5 117.9
C5 C6 C7 114.5(3)
C5 C6 H6A 108.6
C7 C6 H6A 108.6
C5 C6 H6B 108.6
C7 C6 H6B 108.6
H6A C6 H6B 107.6
C6 C7 C8 113.0(3)
C6 C7 H7A 109.0
C8 C7 H7A 109.0
C6 C7 H7B 109.0
C8 C7 H7B 109.0
H7A C7 H7B 107.8
C14 C8 C7 111.7(2)
C14 C8 C10 105.3(2)
C7 C8 C10 112.1(2)
C14 C8 C9 109.2(2)
C7 C8 C9 105.1(2)
C10 C8 C9 113.5(2)
N1 C9 C4 114.7(2)
N1 C9 C8 115.4(2)
C4 C9 C8 108.1(2)
N1 C9 H9 106.0
C4 C9 H9 106.0
C8 C9 H9 106.0
N2 C10 C11 125.5(3)
N2 C10 C8 116.5(3)
C11 C10 C8 117.7(2)
C10 C11 C12 114.9(3)
C10 C11 H11A 108.5
C12 C11 H11A 108.5
C10 C11 H11B 108.5
C12 C11 H11B 108.5
H11A C11 H11B 107.5
C13 C12 C11 112.9(3)
C13 C12 H12A 109.0
C11 C12 H12A 109.0
C13 C12 H12B 109.0
C11 C12 H12B 109.0
H12A C12 H12B 107.8
N1 C13 C12 114.6(3)
N1 C13 H13A 108.6
C12 C13 H13A 108.6
N1 C13 H13B 108.6
C12 C13 H13B 108.6
H13A C13 H13B 107.6
O2 C14 O3 122.8(3)
O2 C14 C8 124.4(3)
O3 C14 C8 112.7(3)
O3 C15 H15A 109.5
O3 C15 H15B 109.5
H15A C15 H15B 109.5
O3 C15 H15C 109.5
H15A C15 H15C 109.5
H15B C15 H15C 109.5
C21 C16 N3 118.2(3)
C21 C16 C17 119.7(2)
N3 C16 C17 122.1(3)
C18 C17 C16 119.4(3)
C18 C17 H17 120.3
C16 C17 H17 120.3
C19 C18 C17 121.1(3)
C19 C18 H18 119.4
C17 C18 H18 119.4
C18 C19 C20 119.8(3)
C18 C19 H19 120.1
C20 C19 H19 120.1
C19 C20 C21 120.4(3)
C19 C20 H20 119.8
C21 C20 H20 119.8
C16 C21 C20 119.6(3)
C16 C21 H21 120.2
C20 C21 H21 120.2

loop_
_geom_bond_atom_site_label_1
_geom_bond_atom_site_label_2
_geom_bond_distance
O1 C1 1.239(4)
O2 C14 1.193(3)
O3 C14 1.341(3)
O3 C15 1.443(4)
N1 C1 1.368(4)
N1 C13 1.463(4)
N1 C9 1.463(4)
N2 C10 1.271(3)
N2 N3 1.371(3)
N3 C16 1.391(3)
N3 H3 0.8800
C1 C2 1.460(5)
C2 C3 1.326(5)
C2 H2 0.9500
C3 C4 1.439(4)
C3 H3A 0.9500
C4 C5 1.337(4)
C4 C9 1.505(4)
C5 C6 1.500(5)
C5 H5 0.9500
C6 C7 1.529(5)
C6 H6A 0.9900
C6 H6B 0.9900
C7 C8 1.534(4)
C7 H7A 0.9900
C7 H7B 0.9900
C8 C14 1.528(4)
C8 C10 1.535(4)
C8 C9 1.574(4)
C9 H9 1.0000
C10 C11 1.508(4)
C11 C12 1.526(4)
C11 H11A 0.9900
C11 H11B 0.9900
C12 C13 1.508(5)
C12 H12A 0.9900
C12 H12B 0.9900
C13 H13A 0.9900
C13 H13B 0.9900
C15 H15A 0.9800
C15 H15B 0.9800
C15 H15C 0.9800
C16 C21 1.386(4)
C16 C17 1.391(4)
C17 C18 1.384(4)
C17 H17 0.9500
C18 C19 1.360(5)
C18 H18 0.9500
C19 C20 1.381(5)
C19 H19 0.9500
C20 C21 1.387(4)
C20 H20 0.9500
C21 H21 0.9500

loop_
_geom_torsion_atom_site_label_1
_geom_torsion_atom_site_label_2
_geom_torsion_atom_site_label_3
_geom_torsion_atom_site_label_4
_geom_torsion
C10 N2 N3 C16 165.7(3)
C13 N1 C1 O1 -14.0(4)
C9 N1 C1 O1 178.4(3)
C13 N1 C1 C2 162.7(3)
C9 N1 C1 C2 -4.9(4)
O1 C1 C2 C3 176.5(3)
N1 C1 C2 C3 -0.2(4)
C1 C2 C3 C4 6.6(5)
C2 C3 C4 C5 164.5(3)
C2 C3 C4 C9 -7.8(5)
C3 C4 C5 C6 -169.0(3)
C9 C4 C5 C6 3.2(5)
C4 C5 C6 C7 5.5(6)
C5 C6 C7 C8 24.5(4)
C6 C7 C8 C14 59.7(3)
C6 C7 C8 C10 177.7(3)
C6 C7 C8 C9 -58.6(3)
C1 N1 C9 C4 3.5(4)
C13 N1 C9 C4 -164.5(3)
C1 N1 C9 C8 -123.1(3)
C13 N1 C9 C8 69.0(3)
C5 C4 C9 N1 -169.7(3)
C3 C4 C9 N1 2.7(4)
C5 C4 C9 C8 -39.5(4)
C3 C4 C9 C8 133.0(3)
C14 C8 C9 N1 75.1(3)
C7 C8 C9 N1 -164.9(2)
C10 C8 C9 N1 -42.0(3)
C14 C8 C9 C4 -54.7(3)
C7 C8 C9 C4 65.3(3)
C10 C8 C9 C4 -171.9(3)
N3 N2 C10 C11 -5.7(4)
N3 N2 C10 C8 -180.0(2)
C14 C8 C10 N2 120.4(3)
C7 C8 C10 N2 -1.3(4)
C9 C8 C10 N2 -120.2(3)
C14 C8 C10 C11 -54.3(3)
C7 C8 C10 C11 -176.1(3)
C9 C8 C10 C11 65.0(4)
N2 C10 C11 C12 98.2(4)
C8 C10 C11 C12 -87.6(3)
C10 C11 C12 C13 35.6(4)
C1 N1 C13 C12 95.3(3)
C9 N1 C13 C12 -96.0(3)
C11 C12 C13 N1 44.3(4)
C15 O3 C14 O2 -3.4(4)
C15 O3 C14 C8 173.5(3)
C7 C8 C14 O2 -140.6(3)
C10 C8 C14 O2 97.5(3)
C9 C8 C14 O2 -24.8(4)
C7 C8 C14 O3 42.6(3)
C10 C8 C14 O3 -79.4(3)
C9 C8 C14 O3 158.4(2)
N2 N3 C16 C21 169.3(3)
N2 N3 C16 C17 -12.4(4)
C21 C16 C17 C18 -0.1(5)
N3 C16 C17 C18 -178.4(3)
C16 C17 C18 C19 0.1(5)
C17 C18 C19 C20 0.9(6)
C18 C19 C20 C21 -1.9(6)
N3 C16 C21 C20 177.5(3)
C17 C16 C21 C20 -0.8(5)
C19 C20 C21 C16 1.8(5)
